data_2243807
loop_
_publ_author_name
'Pham, Duyen N. K.'
'Chadeayne, Andrew R.'
'Golen, James A.'
'Manke, David R.'

_publ_section_title
;
 5-Methoxy-<i>N</i>,<i>N</i>-di-<i>n</i>-propyltryptamine (5-MeO-DPT):
 freebase and fumarate
;
_journal_coeditor_code ZQ2261
_journal_issue 5
_journal_name_full 'Acta Crystallographica Section E'
_journal_page_first 522
_journal_page_last 526
_journal_paper_doi 10.1107/S2056989021003753
_journal_volume 77
_journal_year 2021
_chemical_formula_iupac 'C17 H26 N2 O'
_chemical_formula_moiety 'C17 H26 N2 O'
_chemical_formula_sum 'C17 H26 N2 O'
_chemical_formula_weight 274.40
_chemical_name_common
;
5-Methoxy-<i>N</i>,<i>N</i>-di-<i>n</i>-propyltryptamine
;
_chemical_name_systematic <i>N</i>-[2-(5-Methoxy-1<i>H</i>-indol-3-yl)ethyl]-<i>N</i>-propylpropan-1-amine
_space_group_crystal_system monoclinic
_space_group_IT_number 14
_space_group_name_Hall '-P 2yn'
_space_group_name_H-M_alt 'P 1 21/n 1'
_atom_sites_solution_hydrogens mixed
_audit_creation_method
;
Olex2 1.3
(compiled 2020.11.12 svn.r5f609507 for OlexSys, GUI svn.r6226)
;
_cell_angle_alpha 90
_cell_angle_beta 91.825(2)
_cell_angle_gamma 90
_cell_formula_units_Z 4
_cell_length_a 6.2223(3)
_cell_length_b 13.0931(6)
_cell_length_c 19.7791(10)
_cell_measurement_reflns_used 9916
_cell_measurement_temperature 297(2)
_cell_measurement_theta_max 25.63
_cell_measurement_theta_min 3.28
_cell_volume 1610.57(13)
_computing_cell_refinement
;
SAINT (Bruker, 2018)
;
_computing_data_collection
;
APEX3 (Bruker, 2018)
;
_computing_data_reduction
;
SAINT (Bruker, 2018)
;
_computing_molecular_graphics
;
<i>OLEX2</i> (Dolomanov <i>et al.</i>,  2009)
;
_computing_publication_material
;
publCIF (Westrip, 2010)
;
_computing_structure_refinement
;
SHELXL2018 (Sheldrick, 2015b)
;
_computing_structure_solution
;
SHELXT2014 (Sheldrick, 2015a)
;
_diffrn_ambient_temperature 297.15
_diffrn_measured_fraction_theta_full 0.989
_diffrn_measured_fraction_theta_max 0.989
_diffrn_measurement_device_type 'Bruker D8 Venture CMOS'
_diffrn_measurement_method '\f and \w scans'
_diffrn_radiation_type MoK\a
_diffrn_radiation_wavelength 0.71073
_diffrn_reflns_av_R_equivalents 0.0383
_diffrn_reflns_av_unetI/netI 0.0187
_diffrn_reflns_limit_h_max 7
_diffrn_reflns_limit_h_min -7
_diffrn_reflns_limit_k_max 15
_diffrn_reflns_limit_k_min -15
_diffrn_reflns_limit_l_max 24
_diffrn_reflns_limit_l_min -24
_diffrn_reflns_number 29365
_diffrn_reflns_theta_full 25.242
_diffrn_reflns_theta_max 25.702
_diffrn_reflns_theta_min 3.278
_diffrn_source_current 30.0
_diffrn_source_power 1.5
_diffrn_source_voltage 50.0
_diffrn_standards_number 0
_exptl_absorpt_coefficient_mu 0.070
_exptl_absorpt_correction_T_max 0.7453
_exptl_absorpt_correction_T_min 0.6868
_exptl_absorpt_correction_type multi-scan
_exptl_absorpt_process_details
;
(SADABS; Bruker, 2018)
;
_exptl_crystal_colour colourless
_exptl_crystal_density_diffrn 1.132
_exptl_crystal_description PLATE
_exptl_crystal_F_000 600
_exptl_crystal_size_max 0.38
_exptl_crystal_size_mid 0.3
_exptl_crystal_size_min 0.06
_refine_diff_density_max 0.135
_refine_diff_density_min -0.170
_refine_ls_extinction_coef 0.046(13)
_refine_ls_extinction_expression Fc^*^=kFc[1+0.001xFc^2^\l^3^/sin(2\q)]^-1/4^
_refine_ls_extinction_method
;
SHELXL2018 (Sheldrick, 2015b)
;
_refine_ls_goodness_of_fit_ref 1.060
_refine_ls_hydrogen_treatment mixed
_refine_ls_matrix_type full
_refine_ls_number_parameters 189
_refine_ls_number_reflns 3035
_refine_ls_number_restraints 0
_refine_ls_restrained_S_all 1.060
_refine_ls_R_factor_all 0.0566
_refine_ls_R_factor_gt 0.0424
_refine_ls_shift/su_max 0.000
_refine_ls_shift/su_mean 0.000
_refine_ls_structure_factor_coef Fsqd
_refine_ls_weighting_details 'w=1/[\s^2^(Fo^2^)+(0.0500P)^2^+0.3694P] where P=(Fo^2^+2Fc^2^)/3'
_refine_ls_weighting_scheme calc
_refine_ls_wR_factor_gt 0.1034
_refine_ls_wR_factor_ref 0.1169
_reflns_number_gt 2466
_reflns_number_total 3035
_reflns_threshold_expression 'I > 2\s(I)'
_cod_data_source_file zq2261sup1.cif
_cod_data_source_block umd2187e_a
_cod_database_code 2243807
_shelx_space_group_comment
;
The symmetry employed for this shelxl refinement is uniquely defined
by the following loop, which should always be used as a source of
symmetry information in preference to the above space-group names.
They are only intended as comments.
;
_shelx_estimated_absorpt_t_min 0.974
_shelx_estimated_absorpt_t_max 0.996

loop_
_space_group_symop_operation_xyz
'x, y, z'
'-x+1/2, y+1/2, -z+1/2'
'-x, -y, -z'
'x-1/2, -y-1/2, z-1/2'

loop_
_atom_site_type_symbol
_atom_site_label
_atom_site_fract_x
_atom_site_fract_y
_atom_site_fract_z
_atom_site_U_iso_or_equiv
_atom_site_adp_type
_atom_site_calc_flag
_atom_site_occupancy
_atom_site_disorder_assembly
_atom_site_disorder_group
O O1 0.64844(19) 0.70622(10) 0.52927(6) 0.0702(4) Uani d 1 . .
N N1 0.9733(2) 0.87177(9) 0.29883(7) 0.0504(3) Uani d 1 . .
N N2 0.28056(16) 0.56376(8) 0.22986(5) 0.0412(3) Uani d 1 . .
C C1 0.8201(2) 0.84119(10) 0.25168(8) 0.0494(4) Uani d 1 . .
H H1A 0.821475 0.857658 0.205961 0.059 Uiso calc 1 . .
C C2 0.9167(2) 0.83449(10) 0.36067(7) 0.0452(3) Uani d 1 . .
C C3 1.0138(2) 0.84559(12) 0.42487(8) 0.0569(4) Uani d 1 . .
H H3 1.140767 0.882380 0.430949 0.068 Uiso calc 1 . .
C C4 0.9172(3) 0.80093(13) 0.47864(8) 0.0597(4) Uani d 1 . .
H H4 0.980435 0.807252 0.521685 0.072 Uiso calc 1 . .
C C5 0.7252(2) 0.74592(11) 0.47013(8) 0.0523(4) Uani d 1 . .
C C6 0.6272(2) 0.73433(10) 0.40727(7) 0.0472(4) Uani d 1 . .
H H6 0.499370 0.697976 0.401965 0.057 Uiso calc 1 . .
C C7 0.7248(2) 0.77873(9) 0.35118(7) 0.0421(3) Uani d 1 . .
C C8 0.6655(2) 0.78344(10) 0.28070(7) 0.0442(3) Uani d 1 . .
C C9 0.4698(2) 0.73615(10) 0.24763(8) 0.0501(4) Uani d 1 . .
H H9A 0.450938 0.763236 0.202185 0.060 Uiso calc 1 . .
H H9B 0.344490 0.755116 0.272754 0.060 Uiso calc 1 . .
C C10 0.4834(2) 0.61913(10) 0.24396(7) 0.0429(3) Uani d 1 . .
H H10A 0.583107 0.601344 0.209131 0.051 Uiso calc 1 . .
H H10B 0.544432 0.594539 0.286666 0.051 Uiso calc 1 . .
C C11 0.1721(2) 0.60049(11) 0.16734(7) 0.0476(4) Uani d 1 . .
H H11A 0.279545 0.613815 0.133983 0.057 Uiso calc 1 . .
H H11B 0.100723 0.664575 0.176709 0.057 Uiso calc 1 . .
C C12 0.0078(2) 0.52602(12) 0.13767(8) 0.0530(4) Uani d 1 . .
H H12A 0.080879 0.464283 0.124003 0.064 Uiso calc 1 . .
H H12B -0.092372 0.507608 0.172213 0.064 Uiso calc 1 . .
C C13 -0.1154(4) 0.56964(18) 0.07758(10) 0.0941(7) Uani d 1 . .
H H13A -0.216369 0.519855 0.060362 0.141 Uiso calc 1 . .
H H13B -0.017190 0.587135 0.042962 0.141 Uiso calc 1 . .
H H13C -0.191324 0.629728 0.091108 0.141 Uiso calc 1 . .
C C14 0.1352(2) 0.56727(12) 0.28718(7) 0.0508(4) Uani d 1 . .
H H14A -0.007626 0.547160 0.271228 0.061 Uiso calc 1 . .
H H14B 0.126623 0.637215 0.303036 0.061 Uiso calc 1 . .
C C15 0.2017(3) 0.50025(12) 0.34569(8) 0.0598(4) Uani d 1 . .
H H15A 0.339619 0.523201 0.364219 0.072 Uiso calc 1 . .
H H15B 0.218942 0.430741 0.329783 0.072 Uiso calc 1 . .
C C16 0.0390(3) 0.50174(17) 0.40067(10) 0.0814(6) Uani d 1 . .
H H16A 0.084291 0.456110 0.436343 0.122 Uiso calc 1 . .
H H16B -0.098413 0.480319 0.382311 0.122 Uiso calc 1 . .
H H16C 0.027543 0.569755 0.418335 0.122 Uiso calc 1 . .
C C17 0.4531(3) 0.65147(16) 0.52456(10) 0.0800(6) Uani d 1 . .
H H17A 0.414835 0.629014 0.568787 0.120 Uiso calc 1 . .
H H17B 0.469744 0.593254 0.495692 0.120 Uiso calc 1 . .
H H17C 0.341808 0.694924 0.505997 0.120 Uiso calc 1 . .
H H1 1.073(3) 0.9177(14) 0.2916(9) 0.066(5) Uiso d 1 . .

loop_
_atom_site_aniso_label
_atom_site_aniso_U_11
_atom_site_aniso_U_22
_atom_site_aniso_U_33
_atom_site_aniso_U_12
_atom_site_aniso_U_13
_atom_site_aniso_U_23
O1 0.0744(8) 0.0789(8) 0.0573(7) 0.0026(6) 0.0055(6) 0.0104(6)
N1 0.0454(7) 0.0430(7) 0.0630(8) -0.0051(5) 0.0051(6) -0.0007(6)
N2 0.0352(5) 0.0404(6) 0.0482(6) 0.0007(4) 0.0025(4) 0.0014(5)
C1 0.0542(8) 0.0387(7) 0.0554(8) 0.0021(6) 0.0036(7) -0.0006(6)
C2 0.0399(7) 0.0370(7) 0.0587(8) 0.0038(5) 0.0017(6) -0.0042(6)
C3 0.0425(7) 0.0584(9) 0.0691(10) -0.0016(7) -0.0065(7) -0.0082(8)
C4 0.0540(9) 0.0680(10) 0.0564(9) 0.0060(8) -0.0074(7) -0.0066(8)
C5 0.0527(8) 0.0495(8) 0.0550(9) 0.0098(7) 0.0039(7) 0.0013(7)
C6 0.0435(7) 0.0394(7) 0.0587(9) 0.0014(6) 0.0013(6) 0.0002(6)
C7 0.0387(7) 0.0320(6) 0.0555(8) 0.0045(5) 0.0010(6) -0.0035(6)
C8 0.0446(7) 0.0319(6) 0.0559(8) 0.0032(5) -0.0008(6) -0.0030(6)
C9 0.0487(8) 0.0392(7) 0.0616(9) 0.0025(6) -0.0092(6) -0.0008(6)
C10 0.0363(7) 0.0395(7) 0.0528(8) 0.0019(5) 0.0013(5) -0.0017(6)
C11 0.0469(7) 0.0464(8) 0.0493(8) -0.0055(6) -0.0007(6) 0.0040(6)
C12 0.0456(8) 0.0514(8) 0.0617(9) -0.0052(6) -0.0030(6) 0.0013(7)
C13 0.0982(15) 0.1021(16) 0.0794(13) -0.0435(13) -0.0369(11) 0.0253(12)
C14 0.0422(7) 0.0563(9) 0.0543(8) 0.0048(6) 0.0060(6) 0.0050(7)
C15 0.0695(10) 0.0524(9) 0.0579(9) 0.0011(8) 0.0090(7) 0.0071(7)
C16 0.0866(13) 0.0960(15) 0.0627(11) -0.0025(11) 0.0185(9) 0.0148(10)
C17 0.0822(12) 0.0812(13) 0.0773(12) -0.0058(10) 0.0137(10) 0.0226(10)

loop_
_atom_type_symbol
_atom_type_description
_atom_type_scat_dispersion_real
_atom_type_scat_dispersion_imag
_atom_type_scat_source
C C 0.0033 0.0016 'International Tables Vol C Tables 4.2.6.8 and 6.1.1.4'
H H 0.0000 0.0000 'International Tables Vol C Tables 4.2.6.8 and 6.1.1.4'
N N 0.0061 0.0033 'International Tables Vol C Tables 4.2.6.8 and 6.1.1.4'
O O 0.0106 0.0060 'International Tables Vol C Tables 4.2.6.8 and 6.1.1.4'

loop_
_geom_angle_atom_site_label_1
_geom_angle_atom_site_label_2
_geom_angle_atom_site_label_3
_geom_angle_site_symmetry_1
_geom_angle_site_symmetry_3
_geom_angle
_geom_angle_publ_flag
C5 O1 C17 . . 117.15(13) ?
C1 N1 C2 . . 108.02(12) ?
C1 N1 H1 . . 124.6(11) ?
C2 N1 H1 . . 126.2(11) ?
C11 N2 C10 . . 111.44(10) ?
C11 N2 C14 . . 111.12(10) ?
C14 N2 C10 . . 112.44(11) ?
N1 C1 H1A . . 124.5 ?
C8 C1 N1 . . 111.08(13) ?
C8 C1 H1A . . 124.5 ?
N1 C2 C3 . . 131.08(13) ?
N1 C2 C7 . . 107.83(12) ?
C3 C2 C7 . . 121.08(14) ?
C2 C3 H3 . . 120.8 ?
C4 C3 C2 . . 118.30(14) ?
C4 C3 H3 . . 120.8 ?
C3 C4 H4 . . 119.3 ?
C3 C4 C5 . . 121.32(15) ?
C5 C4 H4 . . 119.3 ?
O1 C5 C4 . . 114.14(14) ?
C6 C5 O1 . . 124.69(14) ?
C6 C5 C4 . . 121.16(14) ?
C5 C6 H6 . . 120.8 ?
C5 C6 C7 . . 118.48(13) ?
C7 C6 H6 . . 120.8 ?
C2 C7 C6 . . 119.65(13) ?
C2 C7 C8 . . 107.37(12) ?
C6 C7 C8 . . 132.94(12) ?
C1 C8 C7 . . 105.68(12) ?
C1 C8 C9 . . 128.30(14) ?
C7 C8 C9 . . 126.00(13) ?
C8 C9 H9A . . 109.0 ?
C8 C9 H9B . . 109.0 ?
C8 C9 C10 . . 112.80(11) ?
H9A C9 H9B . . 107.8 ?
C10 C9 H9A . . 109.0 ?
C10 C9 H9B . . 109.0 ?
N2 C10 C9 . . 116.81(11) ?
N2 C10 H10A . . 108.1 ?
N2 C10 H10B . . 108.1 ?
C9 C10 H10A . . 108.1 ?
C9 C10 H10B . . 108.1 ?
H10A C10 H10B . . 107.3 ?
N2 C11 H11A . . 108.8 ?
N2 C11 H11B . . 108.8 ?
N2 C11 C12 . . 113.62(11) ?
H11A C11 H11B . . 107.7 ?
C12 C11 H11A . . 108.8 ?
C12 C11 H11B . . 108.8 ?
C11 C12 H12A . . 109.1 ?
C11 C12 H12B . . 109.1 ?
H12A C12 H12B . . 107.9 ?
C13 C12 C11 . . 112.43(13) ?
C13 C12 H12A . . 109.1 ?
C13 C12 H12B . . 109.1 ?
C12 C13 H13A . . 109.5 ?
C12 C13 H13B . . 109.5 ?
C12 C13 H13C . . 109.5 ?
H13A C13 H13B . . 109.5 ?
H13A C13 H13C . . 109.5 ?
H13B C13 H13C . . 109.5 ?
N2 C14 H14A . . 108.6 ?
N2 C14 H14B . . 108.6 ?
N2 C14 C15 . . 114.48(12) ?
H14A C14 H14B . . 107.6 ?
C15 C14 H14A . . 108.6 ?
C15 C14 H14B . . 108.6 ?
C14 C15 H15A . . 109.2 ?
C14 C15 H15B . . 109.2 ?
C14 C15 C16 . . 111.92(14) ?
H15A C15 H15B . . 107.9 ?
C16 C15 H15A . . 109.2 ?
C16 C15 H15B . . 109.2 ?
C15 C16 H16A . . 109.5 ?
C15 C16 H16B . . 109.5 ?
C15 C16 H16C . . 109.5 ?
H16A C16 H16B . . 109.5 ?
H16A C16 H16C . . 109.5 ?
H16B C16 H16C . . 109.5 ?
O1 C17 H17A . . 109.5 ?
O1 C17 H17B . . 109.5 ?
O1 C17 H17C . . 109.5 ?
H17A C17 H17B . . 109.5 ?
H17A C17 H17C . . 109.5 ?
H17B C17 H17C . . 109.5 ?

loop_
_geom_bond_atom_site_label_1
_geom_bond_atom_site_label_2
_geom_bond_site_symmetry_2
_geom_bond_distance
_geom_bond_publ_flag
O1 C5 . 1.3794(18) ?
O1 C17 . 1.412(2) ?
N1 C1 . 1.3716(19) ?
N1 C2 . 1.3734(19) ?
N1 H1 . 0.878(18) ?
N2 C10 . 1.4745(16) ?
N2 C11 . 1.4705(17) ?
N2 C14 . 1.4735(17) ?
C1 H1A . 0.9300 ?
C1 C8 . 1.364(2) ?
C2 C3 . 1.396(2) ?
C2 C7 . 1.4070(18) ?
C3 H3 . 0.9300 ?
C3 C4 . 1.369(2) ?
C4 H4 . 0.9300 ?
C4 C5 . 1.401(2) ?
C5 C6 . 1.376(2) ?
C6 H6 . 0.9300 ?
C6 C7 . 1.4071(19) ?
C7 C8 . 1.4318(19) ?
C8 C9 . 1.4980(19) ?
C9 H9A . 0.9700 ?
C9 H9B . 0.9700 ?
C9 C10 . 1.5363(18) ?
C10 H10A . 0.9700 ?
C10 H10B . 0.9700 ?
C11 H11A . 0.9700 ?
C11 H11B . 0.9700 ?
C11 C12 . 1.5171(19) ?
C12 H12A . 0.9700 ?
C12 H12B . 0.9700 ?
C12 C13 . 1.506(2) ?
C13 H13A . 0.9600 ?
C13 H13B . 0.9600 ?
C13 H13C . 0.9600 ?
C14 H14A . 0.9700 ?
C14 H14B . 0.9700 ?
C14 C15 . 1.500(2) ?
C15 H15A . 0.9700 ?
C15 H15B . 0.9700 ?
C15 C16 . 1.510(2) ?
C16 H16A . 0.9600 ?
C16 H16B . 0.9600 ?
C16 H16C . 0.9600 ?
C17 H17A . 0.9600 ?
C17 H17B . 0.9600 ?
C17 H17C . 0.9600 ?

loop_
_geom_hbond_atom_site_label_D
_geom_hbond_atom_site_label_H
_geom_hbond_atom_site_label_A
_geom_hbond_site_symmetry_A
_geom_hbond_distance_DH
_geom_hbond_distance_HA
_geom_hbond_distance_DA
_geom_hbond_angle_DHA
_geom_hbond_publ_flag
N1 H1 N2 2_655 0.878(18) 2.167(19) 3.0070(17) 160.0(16) yes

loop_
_geom_torsion_atom_site_label_1
_geom_torsion_atom_site_label_2
_geom_torsion_atom_site_label_3
_geom_torsion_atom_site_label_4
_geom_torsion_site_symmetry_1
_geom_torsion_site_symmetry_2
_geom_torsion_site_symmetry_3
_geom_torsion_site_symmetry_4
_geom_torsion
_geom_torsion_publ_flag
O1 C5 C6 C7 . . . . -179.67(13) ?
N1 C1 C8 C7 . . . . 0.81(15) ?
N1 C1 C8 C9 . . . . 179.30(13) ?
N1 C2 C3 C4 . . . . 178.54(14) ?
N1 C2 C7 C6 . . . . -178.18(11) ?
N1 C2 C7 C8 . . . . -0.08(14) ?
N2 C11 C12 C13 . . . . 174.55(15) ?
N2 C14 C15 C16 . . . . -176.15(14) ?
C1 N1 C2 C3 . . . . -178.24(14) ?
C1 N1 C2 C7 . . . . 0.57(15) ?
C1 C8 C9 C10 . . . . 110.38(16) ?
C2 N1 C1 C8 . . . . -0.88(16) ?
C2 C3 C4 C5 . . . . -0.4(2) ?
C2 C7 C8 C1 . . . . -0.44(14) ?
C2 C7 C8 C9 . . . . -178.97(12) ?
C3 C2 C7 C6 . . . . 0.77(19) ?
C3 C2 C7 C8 . . . . 178.88(12) ?
C3 C4 C5 O1 . . . . -179.69(14) ?
C3 C4 C5 C6 . . . . 0.3(2) ?
C4 C5 C6 C7 . . . . 0.3(2) ?
C5 C6 C7 C2 . . . . -0.84(19) ?
C5 C6 C7 C8 . . . . -178.36(13) ?
C6 C7 C8 C1 . . . . 177.31(14) ?
C6 C7 C8 C9 . . . . -1.2(2) ?
C7 C2 C3 C4 . . . . -0.1(2) ?
C7 C8 C9 C10 . . . . -71.42(18) ?
C8 C9 C10 N2 . . . . 163.85(12) ?
C10 N2 C11 C12 . . . . 160.69(11) ?
C10 N2 C14 C15 . . . . -74.13(16) ?
C11 N2 C10 C9 . . . . 55.06(16) ?
C11 N2 C14 C15 . . . . 160.17(13) ?
C14 N2 C10 C9 . . . . -70.46(15) ?
C14 N2 C11 C12 . . . . -73.06(15) ?
C17 O1 C5 C4 . . . . 178.83(15) ?
C17 O1 C5 C6 . . . . -1.2(2) ?

_cod_database_fobs_code 2243807
